data_7124611
loop_
_publ_author_name
'Selvaraju, Manikandan'
'Ye, Tzuen-Yang'
'Li, Chia-Hsin'
'Ho, Pei-Heng'
'Sun, Chung-Ming'

_publ_section_title
;
 Copper catalyzed aerobic oxidative cyclization and ketonization: one pot
 synthesis of benzoimidazo[1,2-a]imidazolones.
;
_journal_issue 39
_journal_name_full 'Chemical communications (Cambridge, England)'
_journal_page_first 6621
_journal_page_last 6624
_journal_paper_doi 10.1039/c6cc01828a
_journal_volume 52
_journal_year 2016
_chemical_formula_sum 'C29 H27 N3 O3'
_chemical_formula_weight 465.54
_space_group_IT_number 14
_space_group_name_Hall '-P 2yn'
_space_group_name_H-M_alt 'P 1 21/n 1'
_symmetry_cell_setting monoclinic
_symmetry_space_group_name_Hall '-P 2yn'
_symmetry_space_group_name_H-M 'P 1 21/n 1'
_atom_sites_solution_hydrogens geom
_atom_sites_solution_primary direct
_atom_sites_solution_secondary difmap
_audit_creation_method SHELXL-97
_audit_update_record
;
2016-04-03 deposited with the CCDC.
2016-04-18 downloaded from the CCDC.
;
_cell_angle_alpha 90.00
_cell_angle_beta 96.526(4)
_cell_angle_gamma 90.00
_cell_formula_units_Z 16
_cell_length_a 17.181(2)
_cell_length_b 26.757(3)
_cell_length_c 21.323(3)
_cell_measurement_reflns_used 168
_cell_measurement_temperature 100(2)
_cell_measurement_theta_max 18.9093
_cell_measurement_theta_min 3.0441
_cell_volume 9739(2)
_computing_cell_refinement 'APEX2 v2011.4-1 (Bruker AXS)'
_computing_data_collection 'APEX2 (Bruker AXS, 2010)'
_computing_data_reduction 'SAINT V7.68A (Bruker AXS, 2009)'
_computing_molecular_graphics 'SHELXTL (Sheldrick, 2008)'
_computing_publication_material SHELXTL
_computing_structure_refinement 'SHELXL-97 (Sheldrick, 2008)'
_computing_structure_solution 'SHELXS-97 (Sheldrick, 2008)'
_diffrn_ambient_temperature 100(2)
_diffrn_detector_area_resol_mean 8.3333
_diffrn_measured_fraction_theta_full 0.998
_diffrn_measured_fraction_theta_max 0.998
_diffrn_measurement_device_type 'Bruker APEX-II CCD'
_diffrn_measurement_method '\f and \w scans'
_diffrn_radiation_monochromator graphite
_diffrn_radiation_source 'fine-focus sealed tube'
_diffrn_radiation_type MoK\a
_diffrn_radiation_wavelength 0.71073
_diffrn_reflns_av_R_equivalents 0.1268
_diffrn_reflns_av_sigmaI/netI 0.1894
_diffrn_reflns_limit_h_max 21
_diffrn_reflns_limit_h_min -21
_diffrn_reflns_limit_k_max 22
_diffrn_reflns_limit_k_min -33
_diffrn_reflns_limit_l_max 26
_diffrn_reflns_limit_l_min -26
_diffrn_reflns_number 78830
_diffrn_reflns_theta_full 26.32
_diffrn_reflns_theta_max 26.32
_diffrn_reflns_theta_min 1.23
_exptl_absorpt_coefficient_mu 0.083
_exptl_absorpt_correction_T_max 0.9486
_exptl_absorpt_correction_T_min 0.8604
_exptl_absorpt_correction_type multi-scan
_exptl_absorpt_process_details 'SADABS V2008/1 (Bruker AXS)'
_exptl_crystal_colour Colorless
_exptl_crystal_density_diffrn 1.270
_exptl_crystal_density_meas ?
_exptl_crystal_density_method 'not measured'
_exptl_crystal_description Columnar
_exptl_crystal_F_000 3936
_exptl_crystal_size_max 0.15
_exptl_crystal_size_mid 0.03
_exptl_crystal_size_min 0.03
_refine_diff_density_max 1.705
_refine_diff_density_min -1.228
_refine_diff_density_rms 0.293
_refine_ls_extinction_coef 0.0107(7)
_refine_ls_extinction_expression Fc^*^=kFc[1+0.001xFc^2^\l^3^/sin(2\q)]^-1/4^
_refine_ls_extinction_method SHELXL
_refine_ls_goodness_of_fit_ref 0.979
_refine_ls_hydrogen_treatment constr
_refine_ls_matrix_type full
_refine_ls_number_parameters 1270
_refine_ls_number_reflns 19771
_refine_ls_number_restraints 0
_refine_ls_restrained_S_all 0.979
_refine_ls_R_factor_all 0.2285
_refine_ls_R_factor_gt 0.0937
_refine_ls_shift/su_max 0.000
_refine_ls_shift/su_mean 0.000
_refine_ls_structure_factor_coef Fsqd
_refine_ls_weighting_details 'calc w=1/[\s^2^(Fo^2^)+(0.1711P)^2^+0.0000P] where P=(Fo^2^+2Fc^2^)/3'
_refine_ls_weighting_scheme calc
_refine_ls_wR_factor_gt 0.2148
_refine_ls_wR_factor_ref 0.3196
_reflns_number_gt 8191
_reflns_number_total 19771
_reflns_threshold_expression >2sigma(I)
_cod_data_source_file c6cc01828a2.cif
_cod_data_source_block 121122lt_0m
_cod_depositor_comments
;
The following automatic conversions were performed:

data item '_exptl_crystal_density_meas' value 'not measured' was
changed to '?' -- the value is perceived as not measured.

Automatic conversion script
Id: cif_fix_values 6909 2019-04-08 15:41:33Z antanas 
;
_cod_database_code 7124611

loop_
_symmetry_equiv_pos_as_xyz
'x, y, z'
'-x+1/2, y+1/2, -z+1/2'
'-x, -y, -z'
'x-1/2, -y-1/2, z-1/2'

loop_
_atom_site_label
_atom_site_type_symbol
_atom_site_fract_x
_atom_site_fract_y
_atom_site_fract_z
_atom_site_U_iso_or_equiv
_atom_site_adp_type
_atom_site_occupancy
_atom_site_symmetry_multiplicity
_atom_site_calc_flag
_atom_site_refinement_flags
O1 O 0.6226(2) 0.67769(13) 1.10673(17) 0.0274(9) Uani 1 1 d .
O2 O 0.2642(2) 0.71382(13) 1.11421(17) 0.0288(9) Uani 1 1 d .
O3 O 0.3827(2) 0.70432(13) 1.17047(18) 0.0298(9) Uani 1 1 d .
O4 O 0.6765(2) 0.91830(15) 1.07492(17) 0.0334(10) Uani 1 1 d .
O5 O 0.3557(2) 0.96323(13) 1.18072(17) 0.0283(9) Uani 1 1 d .
O6 O 0.4835(2) 0.94292(13) 1.20397(17) 0.0297(9) Uani 1 1 d .
O7 O 0.2707(2) 0.85121(14) -0.05841(17) 0.0326(10) Uani 1 1 d .
O8 O 0.5872(2) 0.79058(13) -0.15250(17) 0.0306(9) Uani 1 1 d .
O9 O 0.4578(2) 0.80290(13) -0.17925(17) 0.0304(9) Uani 1 1 d .
O10 O 0.5609(2) 0.54298(13) -0.14632(17) 0.0292(9) Uani 1 1 d .
O11 O 0.6778(2) 0.54288(13) -0.08697(17) 0.0280(9) Uani 1 1 d .
O12 O 0.3122(2) 0.57247(14) -0.08854(17) 0.0318(9) Uani 1 1 d .
N1 N 0.4711(2) 0.68027(15) 0.89181(19) 0.0206(10) Uani 1 1 d .
N2 N 0.5553(2) 0.68026(14) 0.97996(19) 0.0191(10) Uani 1 1 d .
N3 N 0.6146(3) 0.67077(15) 0.89125(19) 0.0212(10) Uani 1 1 d .
N4 N 0.5606(2) 0.92713(14) 0.96839(19) 0.0193(10) Uani 1 1 d .
N5 N 0.4477(2) 0.93430(16) 0.9054(2) 0.0260(11) Uani 1 1 d .
N6 N 0.5737(2) 0.91233(15) 0.8653(2) 0.0231(10) Uani 1 1 d .
N7 N 0.3742(2) 0.83034(14) 0.05219(19) 0.0196(10) Uani 1 1 d .
N8 N 0.4844(3) 0.82320(15) 0.1193(2) 0.0238(10) Uani 1 1 d .
N9 N 0.3532(3) 0.84298(15) 0.1538(2) 0.0249(11) Uani 1 1 d .
N10 N 0.4626(2) 0.58214(15) 0.12828(19) 0.0200(10) Uani 1 1 d .
N11 N 0.3796(2) 0.57462(15) 0.0400(2) 0.0209(10) Uani 1 1 d .
N12 N 0.3181(3) 0.59037(15) 0.12683(19) 0.0212(10) Uani 1 1 d .
C1 C 0.2430(4) 0.6003(2) 0.7338(3) 0.0474(18) Uani 1 1 d .
H1A H 0.2459 0.5764 0.6994 0.071 Uiso 1 1 calc R
H1B H 0.1887 0.6115 0.7341 0.071 Uiso 1 1 calc R
H1C H 0.2610 0.5842 0.7742 0.071 Uiso 1 1 calc R
C2 C 0.2948(3) 0.6451(2) 0.7243(3) 0.0371(15) Uani 1 1 d .
H2A H 0.2800 0.6591 0.6816 0.045 Uiso 1 1 calc R
H2B H 0.2860 0.6712 0.7556 0.045 Uiso 1 1 calc R
C3 C 0.3806(3) 0.6310(2) 0.7313(3) 0.0297(14) Uani 1 1 d .
H3A H 0.4096 0.6561 0.7088 0.036 Uiso 1 1 calc R
H3B H 0.3864 0.5983 0.7107 0.036 Uiso 1 1 calc R
C4 C 0.4177(3) 0.62778(19) 0.7997(2) 0.0267(13) Uani 1 1 d .
H4A H 0.3796 0.6131 0.8261 0.032 Uiso 1 1 calc R
H4B H 0.4641 0.6057 0.8024 0.032 Uiso 1 1 calc R
C5 C 0.4421(3) 0.67963(18) 0.8247(2) 0.0233(12) Uani 1 1 d .
H5A H 0.4836 0.6926 0.8004 0.028 Uiso 1 1 calc R
H5B H 0.3966 0.7024 0.8173 0.028 Uiso 1 1 calc R
C6 C 0.5481(3) 0.67603(18) 0.9157(2) 0.0210(12) Uani 1 1 d .
C7 C 0.6370(3) 0.68074(18) 0.9993(2) 0.0216(12) Uani 1 1 d .
C8 C 0.6653(3) 0.68787(17) 1.0653(2) 0.0210(12) Uani 1 1 d .
C9 C 0.7454(3) 0.70943(19) 1.0858(3) 0.0258(13) Uani 1 1 d .
C10 C 0.7821(3) 0.74226(19) 1.0479(3) 0.0287(13) Uani 1 1 d .
H10 H 0.7582 0.7501 1.0067 0.034 Uiso 1 1 calc R
C11 C 0.8533(4) 0.7635(2) 1.0703(3) 0.0376(16) Uani 1 1 d .
H11 H 0.8774 0.7866 1.0448 0.045 Uiso 1 1 calc R
C12 C 0.8891(4) 0.7513(2) 1.1289(3) 0.0442(18) Uani 1 1 d .
H12 H 0.9393 0.7647 1.1429 0.053 Uiso 1 1 calc R
C13 C 0.6708(3) 0.67398(18) 0.9427(2) 0.0223(12) Uani 1 1 d .
C14 C 0.7523(3) 0.66513(19) 0.9315(2) 0.0237(12) Uani 1 1 d .
C15 C 0.7790(3) 0.6855(2) 0.8780(3) 0.0315(14) Uani 1 1 d .
H15 H 0.7452 0.7064 0.8512 0.038 Uiso 1 1 calc R
C16 C 0.8541(4) 0.6758(2) 0.8627(3) 0.0395(16) Uani 1 1 d .
H16 H 0.8709 0.6896 0.8255 0.047 Uiso 1 1 calc R
C17 C 0.9043(4) 0.6460(2) 0.9021(3) 0.0426(16) Uani 1 1 d .
H17 H 0.9561 0.6398 0.8927 0.051 Uiso 1 1 calc R
C18 C 0.8779(3) 0.6256(2) 0.9554(3) 0.0340(15) Uani 1 1 d .
H18 H 0.9116 0.6046 0.9822 0.041 Uiso 1 1 calc R
C19 C 0.8030(3) 0.63533(19) 0.9701(3) 0.0293(14) Uani 1 1 d .
H19 H 0.7861 0.6213 1.0072 0.035 Uiso 1 1 calc R
C20 C 0.8530(4) 0.7194(2) 1.1682(3) 0.0449(17) Uani 1 1 d .
H20 H 0.8776 0.7116 1.2092 0.054 Uiso 1 1 calc R
C21 C 0.7807(3) 0.6992(2) 1.1469(3) 0.0324(14) Uani 1 1 d .
H21 H 0.7548 0.6782 1.1740 0.039 Uiso 1 1 calc R
C22 C 0.4802(3) 0.68847(17) 0.9991(2) 0.0195(12) Uani 1 1 d .
C23 C 0.4283(3) 0.68780(17) 0.9424(2) 0.0195(12) Uani 1 1 d .
C24 C 0.3484(3) 0.69529(18) 0.9432(2) 0.0232(12) Uani 1 1 d .
H24 H 0.3136 0.6954 0.9052 0.028 Uiso 1 1 calc R
C25 C 0.3213(3) 0.70264(18) 1.0010(3) 0.0246(13) Uani 1 1 d .
H25 H 0.2670 0.7083 1.0027 0.030 Uiso 1 1 calc R
C26 C 0.3726(3) 0.70195(18) 1.0578(2) 0.0204(12) Uani 1 1 d .
C27 C 0.3429(3) 0.70673(18) 1.1204(3) 0.0233(12) Uani 1 1 d .
C28 C 0.2291(4) 0.7132(2) 1.1728(3) 0.0347(15) Uani 1 1 d .
H28A H 0.2330 0.6795 1.1908 0.052 Uiso 1 1 calc R
H28B H 0.1738 0.7228 1.1646 0.052 Uiso 1 1 calc R
H28C H 0.2567 0.7368 1.2026 0.052 Uiso 1 1 calc R
C29 C 0.4527(3) 0.69543(17) 1.0564(2) 0.0207(12) Uani 1 1 d .
H29 H 0.4876 0.6958 1.0943 0.025 Uiso 1 1 calc R
C30 C 0.9438(3) 0.9258(2) 1.0056(3) 0.0319(14) Uani 1 1 d .
H30 H 0.9985 0.9267 1.0027 0.038 Uiso 1 1 calc R
C31 C 0.9144(3) 0.8978(2) 1.0528(3) 0.0311(14) Uani 1 1 d .
H31 H 0.9493 0.8798 1.0823 0.037 Uiso 1 1 calc R
C32 C 0.8346(3) 0.89623(19) 1.0570(3) 0.0254(13) Uani 1 1 d .
H32 H 0.8152 0.8774 1.0896 0.030 Uiso 1 1 calc R
C33 C 0.7830(3) 0.92173(18) 1.0141(2) 0.0210(12) Uani 1 1 d .
C34 C 0.6969(3) 0.91884(18) 1.0214(2) 0.0224(12) Uani 1 1 d .
C35 C 0.6408(3) 0.91661(17) 0.9664(2) 0.0189(12) Uani 1 1 d .
C36 C 0.5258(3) 0.92458(18) 0.9078(2) 0.0227(12) Uani 1 1 d .
C37 C 0.3891(4) 0.9247(3) 0.8486(3) 0.0486(18) Uani 1 1 d .
H37A H 0.4127 0.9026 0.8186 0.058 Uiso 1 1 calc R
H37B H 0.3426 0.9075 0.8619 0.058 Uiso 1 1 calc R
C38 C 0.3652(4) 0.9715(2) 0.8175(3) 0.054(2) Uani 1 1 d .
H38A H 0.4115 0.9899 0.8060 0.065 Uiso 1 1 calc R
H38B H 0.3378 0.9928 0.8460 0.065 Uiso 1 1 calc R
C39 C 0.3082(4) 0.9580(3) 0.7560(3) 0.065(2) Uani 1 1 d .
H39A H 0.2661 0.9359 0.7680 0.078 Uiso 1 1 calc R
H39B H 0.2833 0.9891 0.7383 0.078 Uiso 1 1 calc R
C40 C 0.3483(4) 0.9323(2) 0.7053(3) 0.0371(15) Uani 1 1 d .
H40A H 0.3970 0.9506 0.6992 0.045 Uiso 1 1 calc R
H40B H 0.3629 0.8979 0.7191 0.045 Uiso 1 1 calc R
C41 C 0.2962(4) 0.9302(2) 0.6434(3) 0.0492(18) Uani 1 1 d .
H41A H 0.2499 0.9099 0.6485 0.074 Uiso 1 1 calc R
H41B H 0.3251 0.9152 0.6111 0.074 Uiso 1 1 calc R
H41C H 0.2798 0.9641 0.6305 0.074 Uiso 1 1 calc R
C42 C 0.8923(3) 0.9522(2) 0.9630(3) 0.0345(15) Uani 1 1 d .
H42 H 0.9119 0.9717 0.9311 0.041 Uiso 1 1 calc R
C43 C 0.8125(3) 0.95017(19) 0.9671(2) 0.0261(13) Uani 1 1 d .
H43 H 0.7775 0.9682 0.9377 0.031 Uiso 1 1 calc R
C44 C 0.5020(3) 0.93813(17) 1.0077(2) 0.0192(11) Uani 1 1 d .
C45 C 0.5021(3) 0.94205(17) 1.0723(2) 0.0206(12) Uani 1 1 d .
H45 H 0.5490 0.9384 1.1001 0.025 Uiso 1 1 calc R
C46 C 0.4298(3) 0.95172(18) 1.0954(2) 0.0227(12) Uani 1 1 d .
C47 C 0.4276(3) 0.95236(18) 1.1649(3) 0.0247(13) Uani 1 1 d .
C48 C 0.3454(4) 0.9575(2) 1.2464(3) 0.0376(15) Uani 1 1 d .
H48A H 0.3588 0.9232 1.2599 0.056 Uiso 1 1 calc R
H48B H 0.2907 0.9644 1.2524 0.056 Uiso 1 1 calc R
H48C H 0.3797 0.9810 1.2717 0.056 Uiso 1 1 calc R
C49 C 0.3601(3) 0.95743(17) 1.0541(3) 0.0234(12) Uani 1 1 d .
H49 H 0.3124 0.9644 1.0710 0.028 Uiso 1 1 calc R
C50 C 0.3599(3) 0.95301(18) 0.9892(3) 0.0244(12) Uani 1 1 d .
H50 H 0.3131 0.9567 0.9612 0.029 Uiso 1 1 calc R
C51 C 0.4317(3) 0.94280(18) 0.9669(2) 0.0216(12) Uani 1 1 d .
C52 C 0.6449(3) 0.90645(18) 0.9021(2) 0.0209(12) Uani 1 1 d .
C53 C 0.7120(3) 0.88699(19) 0.8716(2) 0.0233(12) Uani 1 1 d .
C54 C 0.7300(3) 0.9074(2) 0.8144(3) 0.0296(14) Uani 1 1 d .
H54 H 0.7000 0.9345 0.7957 0.035 Uiso 1 1 calc R
C55 C 0.7914(3) 0.8882(2) 0.7850(3) 0.0371(15) Uani 1 1 d .
H55 H 0.8038 0.9027 0.7467 0.045 Uiso 1 1 calc R
C56 C 0.8349(3) 0.8480(2) 0.8109(3) 0.0331(14) Uani 1 1 d .
H56 H 0.8766 0.8349 0.7904 0.040 Uiso 1 1 calc R
C57 C 0.8165(3) 0.8271(2) 0.8675(3) 0.0301(14) Uani 1 1 d .
H57 H 0.8455 0.7993 0.8854 0.036 Uiso 1 1 calc R
C58 C 0.7562(3) 0.84704(19) 0.8975(2) 0.0252(13) Uani 1 1 d .
H58 H 0.7448 0.8331 0.9364 0.030 Uiso 1 1 calc R
C59 C 0.0077(4) 0.7865(2) -0.0312(3) 0.0466(17) Uani 1 1 d .
H59 H -0.0440 0.7734 -0.0377 0.056 Uiso 1 1 calc R
C60 C 0.0342(4) 0.8186(2) -0.0749(3) 0.0454(17) Uani 1 1 d .
H60 H 0.0002 0.8283 -0.1111 0.055 Uiso 1 1 calc R
C61 C 0.1095(3) 0.8367(2) -0.0660(3) 0.0333(14) Uani 1 1 d .
H61 H 0.1275 0.8581 -0.0968 0.040 Uiso 1 1 calc R
C62 C 0.1593(3) 0.82402(19) -0.0129(2) 0.0220(12) Uani 1 1 d .
C63 C 0.2430(3) 0.84014(18) -0.0094(2) 0.0198(12) Uani 1 1 d .
C64 C 0.2931(3) 0.83977(19) 0.0509(2) 0.0231(12) Uani 1 1 d .
C65 C 0.4048(3) 0.83242(18) 0.1138(2) 0.0221(12) Uani 1 1 d .
C66 C 0.5369(3) 0.82352(18) 0.1777(2) 0.0241(12) Uani 1 1 d .
H66A H 0.5130 0.8436 0.2096 0.029 Uiso 1 1 calc R
H66B H 0.5867 0.8399 0.1701 0.029 Uiso 1 1 calc R
C67 C 0.5545(3) 0.77119(19) 0.2039(3) 0.0300(14) Uani 1 1 d .
H67A H 0.5050 0.7555 0.2134 0.036 Uiso 1 1 calc R
H67B H 0.5760 0.7507 0.1713 0.036 Uiso 1 1 calc R
C68 C 0.6124(4) 0.7712(2) 0.2633(3) 0.0400(16) Uani 1 1 d .
H68A H 0.6588 0.7914 0.2561 0.048 Uiso 1 1 calc R
H68B H 0.6301 0.7366 0.2731 0.048 Uiso 1 1 calc R
C69 C 0.5754(6) 0.7926(4) 0.3191(4) 0.102(4) Uani 1 1 d .
H69A H 0.5292 0.7721 0.3263 0.122 Uiso 1 1 calc R
H69B H 0.5569 0.8269 0.3087 0.122 Uiso 1 1 calc R
C70 C 0.6328(6) 0.7938(4) 0.3805(5) 0.121(4) Uani 1 1 d .
H70A H 0.6567 0.7608 0.3880 0.182 Uiso 1 1 calc R
H70B H 0.6042 0.8029 0.4161 0.182 Uiso 1 1 calc R
H70C H 0.6738 0.8186 0.3762 0.182 Uiso 1 1 calc R
C71 C 0.0573(3) 0.7733(2) 0.0222(3) 0.0331(14) Uani 1 1 d .
H71 H 0.0391 0.7515 0.0525 0.040 Uiso 1 1 calc R
C72 C 0.1325(3) 0.79162(18) 0.0318(2) 0.0243(13) Uani 1 1 d .
H72 H 0.1661 0.7824 0.0684 0.029 Uiso 1 1 calc R
C73 C 0.5037(3) 0.81505(17) 0.0585(2) 0.0197(12) Uani 1 1 d .
C74 C 0.4353(3) 0.81925(18) 0.0144(2) 0.0210(12) Uani 1 1 d .
C75 C 0.4376(3) 0.81362(17) -0.0492(2) 0.0195(12) Uani 1 1 d .
H75 H 0.3914 0.8164 -0.0781 0.023 Uiso 1 1 calc R
C76 C 0.5107(3) 0.80354(18) -0.0704(3) 0.0224(12) Uani 1 1 d .
C77 C 0.5134(3) 0.79920(18) -0.1394(3) 0.0242(13) Uani 1 1 d .
C78 C 0.5979(4) 0.7905(2) -0.2187(3) 0.0395(16) Uani 1 1 d .
H78A H 0.5692 0.7623 -0.2396 0.059 Uiso 1 1 calc R
H78B H 0.6538 0.7871 -0.2233 0.059 Uiso 1 1 calc R
H78C H 0.5781 0.8219 -0.2380 0.059 Uiso 1 1 calc R
C79 C 0.5780(3) 0.79948(18) -0.0260(3) 0.0266(13) Uani 1 1 d .
H79 H 0.6267 0.7925 -0.0411 0.032 Uiso 1 1 calc R
C80 C 0.5766(3) 0.80509(18) 0.0380(3) 0.0239(12) Uani 1 1 d .
H80 H 0.6228 0.8023 0.0668 0.029 Uiso 1 1 calc R
C81 C 0.2840(3) 0.84845(18) 0.1145(2) 0.0227(12) Uani 1 1 d .
C82 C 0.2145(3) 0.86734(18) 0.1427(2) 0.0203(12) Uani 1 1 d .
C83 C 0.2014(3) 0.85150(19) 0.2037(3) 0.0274(13) Uani 1 1 d .
H83 H 0.2355 0.8276 0.2253 0.033 Uiso 1 1 calc R
C84 C 0.1395(3) 0.8704(2) 0.2322(3) 0.0304(14) Uani 1 1 d .
H84 H 0.1310 0.8594 0.2732 0.037 Uiso 1 1 calc R
C85 C 0.0899(3) 0.9055(2) 0.2014(3) 0.0334(14) Uani 1 1 d .
H85 H 0.0476 0.9186 0.2213 0.040 Uiso 1 1 calc R
C86 C 0.1019(3) 0.9217(2) 0.1408(3) 0.0313(14) Uani 1 1 d .
H86 H 0.0678 0.9457 0.1196 0.038 Uiso 1 1 calc R
C87 C 0.1639(3) 0.90247(19) 0.1117(3) 0.0274(13) Uani 1 1 d .
H87 H 0.1718 0.9133 0.0704 0.033 Uiso 1 1 calc R
C88 C 0.6457(5) 0.5321(3) 0.3925(4) 0.087(3) Uani 1 1 d .
H88A H 0.6869 0.5553 0.3828 0.131 Uiso 1 1 calc R
H88B H 0.6696 0.5014 0.4109 0.131 Uiso 1 1 calc R
H88C H 0.6142 0.5478 0.4226 0.131 Uiso 1 1 calc R
C89 C 0.5963(5) 0.5202(2) 0.3352(3) 0.076(3) Uani 1 1 d .
H89A H 0.5541 0.4977 0.3463 0.091 Uiso 1 1 calc R
H89B H 0.6279 0.5012 0.3074 0.091 Uiso 1 1 calc R
C90 C 0.5580(4) 0.5642(2) 0.2973(3) 0.0457(18) Uani 1 1 d .
H90A H 0.5185 0.5797 0.3215 0.055 Uiso 1 1 calc R
H90B H 0.5985 0.5896 0.2920 0.055 Uiso 1 1 calc R
C91 C 0.5186(3) 0.5493(2) 0.2325(3) 0.0317(14) Uani 1 1 d .
H91A H 0.4723 0.5283 0.2375 0.038 Uiso 1 1 calc R
H91B H 0.5555 0.5292 0.2104 0.038 Uiso 1 1 calc R
C92 C 0.4928(3) 0.59509(18) 0.1925(2) 0.0227(12) Uani 1 1 d .
H92A H 0.4518 0.6132 0.2124 0.027 Uiso 1 1 calc R
H92B H 0.5380 0.6179 0.1916 0.027 Uiso 1 1 calc R
C93 C 0.3860(3) 0.58321(17) 0.1039(2) 0.0203(12) Uani 1 1 d .
C94 C 0.2977(3) 0.57529(17) 0.0196(2) 0.0204(12) Uani 1 1 d .
C95 C 0.2692(3) 0.56754(18) -0.0464(3) 0.0237(12) Uani 1 1 d .
C96 C 0.1848(3) 0.55161(19) -0.0638(3) 0.0262(13) Uani 1 1 d .
C97 C 0.1450(3) 0.5702(2) -0.1200(3) 0.0314(14) Uani 1 1 d .
H97 H 0.1698 0.5935 -0.1448 0.038 Uiso 1 1 calc R
C98 C 0.0686(4) 0.5543(2) -0.1393(3) 0.0426(17) Uani 1 1 d .
H98 H 0.0408 0.5672 -0.1769 0.051 Uiso 1 1 calc R
C99 C 0.0335(4) 0.5193(2) -0.1030(3) 0.0453(18) Uani 1 1 d .
H99 H -0.0183 0.5082 -0.1163 0.054 Uiso 1 1 calc R
C100 C 0.2637(3) 0.58663(17) 0.0755(2) 0.0214(12) Uani 1 1 d .
C101 C 0.4554(3) 0.56778(18) 0.0217(2) 0.0203(12) Uani 1 1 d .
C102 C 0.4845(3) 0.55891(17) -0.0356(2) 0.0188(12) Uani 1 1 d .
H102 H 0.4507 0.5563 -0.0740 0.023 Uiso 1 1 calc R
C103 C 0.5656(3) 0.55400(18) -0.0342(2) 0.0213(12) Uani 1 1 d .
C104 C 0.5980(3) 0.54651(17) -0.0954(3) 0.0215(12) Uani 1 1 d .
C105 C 0.7153(3) 0.5392(2) -0.1436(3) 0.0316(14) Uani 1 1 d .
H10A H 0.6930 0.5111 -0.1690 0.047 Uiso 1 1 calc R
H10B H 0.7716 0.5337 -0.1325 0.047 Uiso 1 1 calc R
H10C H 0.7070 0.5702 -0.1678 0.047 Uiso 1 1 calc R
C106 C 0.6152(3) 0.55734(17) 0.0232(3) 0.0242(13) Uani 1 1 d .
H106 H 0.6702 0.5537 0.0228 0.029 Uiso 1 1 calc R
C107 C 0.5861(3) 0.56574(18) 0.0798(3) 0.0232(12) Uani 1 1 d .
H107 H 0.6195 0.5674 0.1184 0.028 Uiso 1 1 calc R
C108 C 0.5061(3) 0.57167(17) 0.0779(2) 0.0217(12) Uani 1 1 d .
C109 C 0.1479(3) 0.51682(19) -0.0279(3) 0.0308(14) Uani 1 1 d .
H109 H 0.1744 0.5042 0.0104 0.037 Uiso 1 1 calc R
C110 C 0.0728(4) 0.5009(2) -0.0484(3) 0.0397(16) Uani 1 1 d .
H110 H 0.0482 0.4769 -0.0244 0.048 Uiso 1 1 calc R
C111 C 0.1806(3) 0.59707(18) 0.0851(3) 0.0233(12) Uani 1 1 d .
C112 C 0.1534(3) 0.58198(19) 0.1413(3) 0.0264(13) Uani 1 1 d .
H112 H 0.1863 0.5627 0.1709 0.032 Uiso 1 1 calc R
C113 C 0.0784(3) 0.5949(2) 0.1545(3) 0.0357(15) Uani 1 1 d .
H113 H 0.0602 0.5841 0.1927 0.043 Uiso 1 1 calc R
C114 C 0.0304(4) 0.6236(2) 0.1118(3) 0.0353(15) Uani 1 1 d .
H114 H -0.0206 0.6328 0.1208 0.042 Uiso 1 1 calc R
C115 C 0.0571(3) 0.6387(2) 0.0561(3) 0.0325(14) Uani 1 1 d .
H115 H 0.0238 0.6578 0.0266 0.039 Uiso 1 1 calc R
C116 C 0.1320(3) 0.62634(19) 0.0424(3) 0.0271(13) Uani 1 1 d .
H116 H 0.1501 0.6377 0.0044 0.032 Uiso 1 1 calc R

loop_
_atom_site_aniso_label
_atom_site_aniso_U_11
_atom_site_aniso_U_22
_atom_site_aniso_U_33
_atom_site_aniso_U_23
_atom_site_aniso_U_13
_atom_site_aniso_U_12
O1 0.030(2) 0.028(2) 0.025(2) -0.0017(16) 0.0049(18) 0.0031(16)
O2 0.028(2) 0.033(2) 0.027(2) 0.0075(17) 0.0116(18) 0.0048(17)
O3 0.033(2) 0.031(2) 0.025(2) -0.0020(17) 0.0028(19) -0.0019(17)
O4 0.028(2) 0.056(3) 0.016(2) 0.0007(18) 0.0035(18) 0.0028(19)
O5 0.028(2) 0.031(2) 0.029(2) -0.0049(17) 0.0137(18) 0.0029(17)
O6 0.033(2) 0.033(2) 0.023(2) -0.0022(17) 0.0041(19) -0.0024(17)
O7 0.030(2) 0.044(2) 0.023(2) 0.0089(18) 0.0042(19) -0.0011(18)
O8 0.032(2) 0.034(2) 0.028(2) 0.0053(17) 0.0133(19) 0.0019(17)
O9 0.035(3) 0.034(2) 0.022(2) -0.0019(17) 0.004(2) -0.0017(18)
O10 0.037(2) 0.035(2) 0.017(2) -0.0029(17) 0.0042(19) 0.0024(17)
O11 0.028(2) 0.030(2) 0.028(2) 0.0004(17) 0.0119(18) 0.0026(16)
O12 0.029(2) 0.047(2) 0.020(2) 0.0007(18) 0.0051(18) -0.0030(18)
N1 0.020(3) 0.024(2) 0.017(2) -0.0029(18) 0.000(2) -0.0022(18)
N2 0.021(3) 0.021(2) 0.015(2) -0.0015(18) 0.0026(19) -0.0024(18)
N3 0.023(3) 0.022(2) 0.018(2) -0.0002(18) 0.003(2) 0.0013(18)
N4 0.019(2) 0.018(2) 0.021(3) -0.0010(18) 0.004(2) 0.0021(17)
N5 0.019(3) 0.036(3) 0.023(3) -0.002(2) 0.001(2) 0.000(2)
N6 0.023(3) 0.029(3) 0.018(3) -0.0024(19) 0.003(2) 0.0019(19)
N7 0.023(3) 0.019(2) 0.018(2) 0.0009(18) 0.004(2) 0.0001(18)
N8 0.024(3) 0.023(2) 0.023(3) 0.0027(19) -0.001(2) 0.0018(19)
N9 0.029(3) 0.023(2) 0.022(3) -0.0010(19) 0.000(2) 0.0019(19)
N10 0.020(3) 0.022(2) 0.018(2) 0.0012(18) -0.001(2) -0.0026(18)
N11 0.020(3) 0.020(2) 0.022(3) -0.0001(18) 0.001(2) -0.0023(18)
N12 0.025(3) 0.022(2) 0.017(2) 0.0000(18) 0.001(2) -0.0013(18)
C1 0.045(4) 0.066(5) 0.029(4) 0.005(3) -0.007(3) -0.008(3)
C2 0.044(4) 0.044(4) 0.024(3) -0.003(3) 0.002(3) 0.008(3)
C3 0.036(4) 0.029(3) 0.025(3) -0.002(2) 0.006(3) 0.006(3)
C4 0.030(3) 0.031(3) 0.019(3) 0.003(2) 0.003(3) 0.005(2)
C5 0.023(3) 0.024(3) 0.023(3) 0.000(2) 0.000(2) -0.003(2)
C6 0.019(3) 0.020(3) 0.024(3) -0.004(2) 0.002(2) -0.001(2)
C7 0.016(3) 0.022(3) 0.026(3) 0.002(2) -0.002(2) -0.002(2)
C8 0.030(3) 0.015(3) 0.018(3) -0.002(2) 0.005(3) 0.002(2)
C9 0.028(3) 0.021(3) 0.028(3) -0.008(2) -0.001(3) 0.005(2)
C10 0.029(3) 0.019(3) 0.039(4) -0.006(2) 0.007(3) -0.001(2)
C11 0.030(4) 0.033(4) 0.052(4) -0.017(3) 0.014(3) -0.007(3)
C12 0.030(4) 0.039(4) 0.062(5) -0.026(3) -0.003(4) -0.005(3)
C13 0.027(3) 0.018(3) 0.022(3) 0.001(2) 0.003(3) 0.003(2)
C14 0.023(3) 0.023(3) 0.025(3) -0.003(2) 0.005(3) 0.000(2)
C15 0.025(3) 0.033(3) 0.035(4) 0.004(3) 0.001(3) 0.005(3)
C16 0.035(4) 0.048(4) 0.038(4) -0.003(3) 0.013(3) -0.005(3)
C17 0.028(4) 0.053(4) 0.047(4) -0.004(3) 0.007(3) 0.001(3)
C18 0.027(4) 0.029(3) 0.044(4) -0.004(3) -0.004(3) 0.003(3)
C19 0.023(3) 0.028(3) 0.038(4) 0.001(3) 0.004(3) 0.003(2)
C20 0.041(4) 0.039(4) 0.050(4) -0.017(3) -0.014(3) 0.002(3)
C21 0.038(4) 0.027(3) 0.031(4) -0.008(3) -0.004(3) 0.003(3)
C22 0.024(3) 0.016(3) 0.020(3) 0.001(2) 0.003(2) -0.001(2)
C23 0.023(3) 0.017(3) 0.019(3) 0.001(2) 0.005(2) -0.002(2)
C24 0.025(3) 0.022(3) 0.023(3) 0.003(2) 0.000(2) -0.001(2)
C25 0.025(3) 0.018(3) 0.032(3) 0.005(2) 0.005(3) 0.002(2)
C26 0.024(3) 0.018(3) 0.020(3) 0.003(2) 0.004(2) -0.002(2)
C27 0.023(3) 0.018(3) 0.030(4) -0.002(2) 0.006(3) -0.001(2)
C28 0.039(4) 0.035(3) 0.033(4) 0.004(3) 0.020(3) 0.004(3)
C29 0.029(3) 0.015(3) 0.017(3) 0.001(2) 0.002(2) -0.006(2)
C30 0.024(3) 0.037(3) 0.036(4) 0.005(3) 0.008(3) -0.001(3)
C31 0.022(3) 0.035(3) 0.036(4) 0.001(3) -0.002(3) 0.003(2)
C32 0.027(3) 0.026(3) 0.023(3) 0.000(2) 0.003(3) -0.002(2)
C33 0.022(3) 0.026(3) 0.014(3) -0.001(2) -0.002(2) 0.002(2)
C34 0.025(3) 0.023(3) 0.018(3) -0.001(2) -0.002(2) 0.003(2)
C35 0.016(3) 0.018(3) 0.024(3) 0.004(2) 0.006(2) 0.000(2)
C36 0.024(3) 0.026(3) 0.018(3) 0.003(2) 0.002(2) -0.002(2)
C37 0.044(4) 0.076(5) 0.028(4) 0.007(3) 0.011(3) 0.025(4)
C38 0.068(5) 0.041(4) 0.057(5) -0.011(3) 0.020(4) -0.009(3)
C39 0.055(5) 0.097(6) 0.038(4) 0.005(4) -0.012(4) 0.022(4)
C40 0.043(4) 0.045(4) 0.022(3) 0.006(3) -0.003(3) -0.006(3)
C41 0.066(5) 0.048(4) 0.031(4) 0.003(3) -0.005(3) -0.006(3)
C42 0.035(4) 0.033(3) 0.036(4) 0.003(3) 0.003(3) -0.007(3)
C43 0.025(3) 0.031(3) 0.021(3) 0.001(2) -0.003(2) -0.001(2)
C44 0.024(3) 0.016(3) 0.019(3) 0.002(2) 0.006(2) -0.002(2)
C45 0.022(3) 0.017(3) 0.022(3) 0.000(2) -0.002(2) -0.004(2)
C46 0.028(3) 0.017(3) 0.025(3) -0.002(2) 0.009(3) -0.005(2)
C47 0.032(4) 0.015(3) 0.028(3) -0.004(2) 0.003(3) -0.003(2)
C48 0.039(4) 0.050(4) 0.026(4) -0.004(3) 0.018(3) 0.000(3)
C49 0.024(3) 0.014(3) 0.034(3) 0.000(2) 0.007(3) -0.001(2)
C50 0.024(3) 0.022(3) 0.028(3) 0.001(2) 0.005(3) 0.001(2)
C51 0.025(3) 0.023(3) 0.016(3) 0.002(2) 0.002(2) -0.001(2)
C52 0.024(3) 0.022(3) 0.016(3) 0.003(2) -0.002(2) -0.001(2)
C53 0.022(3) 0.026(3) 0.022(3) -0.006(2) 0.003(2) -0.002(2)
C54 0.029(4) 0.037(3) 0.022(3) 0.006(3) 0.002(3) 0.002(3)
C55 0.030(4) 0.061(4) 0.021(3) 0.005(3) 0.005(3) -0.001(3)
C56 0.024(3) 0.047(4) 0.029(4) -0.007(3) 0.006(3) 0.004(3)
C57 0.031(4) 0.033(3) 0.027(3) -0.004(3) 0.003(3) 0.000(3)
C58 0.027(3) 0.030(3) 0.019(3) -0.004(2) 0.006(3) 0.001(2)
C59 0.025(4) 0.066(5) 0.047(4) -0.004(4) -0.001(3) -0.012(3)
C60 0.030(4) 0.065(5) 0.038(4) 0.010(3) -0.008(3) -0.009(3)
C61 0.025(4) 0.044(4) 0.030(4) 0.011(3) 0.002(3) 0.000(3)
C62 0.020(3) 0.027(3) 0.019(3) -0.002(2) 0.002(2) 0.001(2)
C63 0.023(3) 0.019(3) 0.016(3) 0.002(2) -0.003(2) 0.002(2)
C64 0.022(3) 0.025(3) 0.023(3) 0.004(2) 0.006(2) 0.004(2)
C65 0.029(3) 0.016(3) 0.021(3) -0.002(2) 0.002(3) 0.002(2)
C66 0.025(3) 0.022(3) 0.024(3) -0.005(2) -0.005(2) 0.002(2)
C67 0.031(4) 0.026(3) 0.032(3) -0.002(2) -0.002(3) 0.001(2)
C68 0.045(4) 0.038(4) 0.033(4) 0.002(3) -0.017(3) 0.002(3)
C69 0.114(9) 0.094(7) 0.084(7) -0.004(6) -0.047(7) -0.001(6)
C70 0.123(10) 0.112(9) 0.117(10) -0.010(7) -0.038(8) -0.011(7)
C71 0.034(4) 0.031(3) 0.033(4) 0.003(3) 0.000(3) -0.012(3)
C72 0.027(3) 0.022(3) 0.023(3) 0.000(2) -0.002(2) -0.001(2)
C73 0.027(3) 0.013(3) 0.019(3) 0.001(2) 0.002(2) -0.003(2)
C74 0.023(3) 0.019(3) 0.022(3) 0.003(2) 0.004(2) 0.000(2)
C75 0.024(3) 0.016(3) 0.017(3) 0.002(2) 0.000(2) 0.000(2)
C76 0.023(3) 0.018(3) 0.028(3) 0.002(2) 0.009(3) -0.001(2)
C77 0.033(4) 0.016(3) 0.025(3) 0.000(2) 0.009(3) -0.002(2)
C78 0.044(4) 0.051(4) 0.027(4) 0.001(3) 0.016(3) -0.005(3)
C79 0.024(3) 0.021(3) 0.036(4) 0.007(2) 0.010(3) 0.002(2)
C80 0.016(3) 0.026(3) 0.029(3) 0.005(2) -0.002(2) 0.001(2)
C81 0.025(3) 0.020(3) 0.023(3) 0.004(2) 0.004(3) -0.004(2)
C82 0.022(3) 0.019(3) 0.020(3) -0.003(2) 0.004(2) -0.006(2)
C83 0.032(3) 0.025(3) 0.025(3) 0.000(2) 0.003(3) -0.004(2)
C84 0.033(4) 0.039(4) 0.022(3) -0.001(3) 0.011(3) -0.003(3)
C85 0.030(4) 0.042(4) 0.031(4) -0.009(3) 0.011(3) -0.003(3)
C86 0.026(3) 0.031(3) 0.038(4) -0.002(3) 0.007(3) 0.002(2)
C87 0.026(3) 0.031(3) 0.026(3) 0.002(2) 0.007(3) -0.003(2)
C88 0.091(7) 0.052(5) 0.107(8) 0.031(5) -0.042(6) -0.011(4)
C89 0.133(8) 0.027(4) 0.056(5) 0.021(3) -0.035(5) -0.026(4)
C90 0.066(5) 0.031(4) 0.035(4) 0.006(3) -0.021(3) -0.009(3)
C91 0.038(4) 0.030(3) 0.026(3) 0.004(2) -0.003(3) -0.006(3)
C92 0.026(3) 0.028(3) 0.014(3) -0.004(2) 0.000(2) -0.004(2)
C93 0.028(3) 0.017(3) 0.015(3) 0.000(2) 0.002(2) -0.004(2)
C94 0.024(3) 0.014(3) 0.023(3) 0.000(2) 0.003(2) 0.001(2)
C95 0.027(3) 0.023(3) 0.022(3) 0.003(2) 0.006(3) 0.002(2)
C96 0.029(3) 0.025(3) 0.023(3) -0.014(2) -0.003(3) 0.000(2)
C97 0.032(4) 0.035(3) 0.027(3) -0.008(3) 0.001(3) -0.002(3)
C98 0.039(4) 0.047(4) 0.040(4) -0.014(3) -0.008(3) 0.009(3)
C99 0.024(4) 0.042(4) 0.067(5) -0.017(4) -0.004(4) -0.003(3)
C100 0.028(3) 0.014(3) 0.022(3) 0.003(2) 0.003(3) -0.002(2)
C101 0.021(3) 0.018(3) 0.021(3) 0.002(2) 0.000(2) -0.001(2)
C102 0.023(3) 0.015(3) 0.018(3) 0.001(2) 0.001(2) 0.001(2)
C103 0.025(3) 0.017(3) 0.023(3) 0.000(2) 0.006(2) -0.002(2)
C104 0.023(3) 0.016(3) 0.027(3) 0.003(2) 0.009(3) -0.001(2)
C105 0.031(4) 0.038(3) 0.029(3) 0.004(3) 0.015(3) 0.011(3)
C106 0.028(3) 0.014(3) 0.030(3) -0.001(2) 0.002(3) -0.002(2)
C107 0.024(3) 0.023(3) 0.022(3) -0.002(2) 0.000(2) 0.002(2)
C108 0.028(3) 0.016(3) 0.022(3) 0.000(2) 0.008(3) -0.004(2)
C109 0.033(4) 0.026(3) 0.033(4) -0.002(3) 0.003(3) -0.003(3)
C110 0.029(4) 0.031(3) 0.060(5) -0.010(3) 0.011(3) -0.003(3)
C111 0.025(3) 0.018(3) 0.027(3) -0.007(2) 0.001(3) -0.005(2)
C112 0.028(3) 0.027(3) 0.025(3) -0.003(2) 0.006(3) -0.005(2)
C113 0.031(4) 0.032(3) 0.046(4) -0.007(3) 0.015(3) -0.008(3)
C114 0.027(4) 0.032(4) 0.047(4) -0.009(3) 0.007(3) -0.002(3)
C115 0.032(4) 0.025(3) 0.040(4) -0.004(3) -0.003(3) 0.003(2)
C116 0.031(4) 0.024(3) 0.026(3) -0.004(2) 0.000(3) 0.001(2)

loop_
_atom_type_symbol
_atom_type_description
_atom_type_scat_dispersion_real
_atom_type_scat_dispersion_imag
_atom_type_scat_source
C C 0.0033 0.0016 'International Tables Vol C Tables 4.2.6.8 and 6.1.1.4'
H H 0.0000 0.0000 'International Tables Vol C Tables 4.2.6.8 and 6.1.1.4'
N N 0.0061 0.0033 'International Tables Vol C Tables 4.2.6.8 and 6.1.1.4'
O O 0.0106 0.0060 'International Tables Vol C Tables 4.2.6.8 and 6.1.1.4'

loop_
_geom_angle_atom_site_label_1
_geom_angle_atom_site_label_2
_geom_angle_atom_site_label_3
_geom_angle
C27 O2 C28 115.0(4)
C47 O5 C48 116.0(4)
C77 O8 C78 115.4(4)
C104 O11 C105 115.8(4)
C6 N1 C23 107.3(4)
C6 N1 C5 124.8(4)
C23 N1 C5 127.7(4)
C6 N2 C22 108.7(4)
C6 N2 C7 105.5(4)
C22 N2 C7 145.1(4)
C6 N3 C13 103.9(4)
C36 N4 C35 106.6(4)
C36 N4 C44 107.9(4)
C35 N4 C44 145.5(4)
C36 N5 C51 107.3(4)
C36 N5 C37 124.2(4)
C51 N5 C37 126.9(5)
C36 N6 C52 102.5(4)
C65 N7 C64 106.5(4)
C65 N7 C74 109.1(4)
C64 N7 C74 144.4(4)
C65 N8 C73 106.7(4)
C65 N8 C66 125.7(4)
C73 N8 C66 127.5(4)
C65 N9 C81 102.9(4)
C93 N10 C108 106.7(4)
C93 N10 C92 125.7(4)
C108 N10 C92 127.2(4)
C93 N11 C101 108.9(4)
C93 N11 C94 105.4(4)
C101 N11 C94 145.7(4)
C93 N12 C100 104.2(4)
C2 C1 H1A 109.5
C2 C1 H1B 109.5
H1A C1 H1B 109.5
C2 C1 H1C 109.5
H1A C1 H1C 109.5
H1B C1 H1C 109.5
C3 C2 C1 111.7(5)
C3 C2 H2A 109.3
C1 C2 H2A 109.3
C3 C2 H2B 109.3
C1 C2 H2B 109.3
H2A C2 H2B 107.9
C2 C3 C4 113.8(5)
C2 C3 H3A 108.8
C4 C3 H3A 108.8
C2 C3 H3B 108.8
C4 C3 H3B 108.8
H3A C3 H3B 107.7
C5 C4 C3 110.4(4)
C5 C4 H4A 109.6
C3 C4 H4A 109.6
C5 C4 H4B 109.6
C3 C4 H4B 109.6
H4A C4 H4B 108.1
N1 C5 C4 113.6(4)
N1 C5 H5A 108.8
C4 C5 H5A 108.8
N1 C5 H5B 108.8
C4 C5 H5B 108.8
H5A C5 H5B 107.7
N3 C6 N2 114.9(5)
N3 C6 N1 135.1(5)
N2 C6 N1 109.9(4)
C13 C7 N2 103.9(4)
C13 C7 C8 136.4(5)
N2 C7 C8 119.7(5)
O1 C8 C7 120.2(5)
O1 C8 C9 118.2(5)
C7 C8 C9 121.6(5)
C10 C9 C21 119.1(5)
C10 C9 C8 122.1(5)
C21 C9 C8 118.5(5)
C11 C10 C9 120.1(6)
C11 C10 H10 120.0
C9 C10 H10 120.0
C12 C11 C10 120.3(6)
C12 C11 H11 119.9
C10 C11 H11 119.9
C11 C12 C20 120.8(6)
C11 C12 H12 119.6
C20 C12 H12 119.6
N3 C13 C7 111.7(5)
N3 C13 C14 117.2(5)
C7 C13 C14 130.8(5)
C19 C14 C15 118.1(5)
C19 C14 C13 123.1(5)
C15 C14 C13 118.7(5)
C14 C15 C16 121.5(5)
C14 C15 H15 119.3
C16 C15 H15 119.3
C17 C16 C15 119.6(6)
C17 C16 H16 120.2
C15 C16 H16 120.2
C18 C17 C16 119.1(6)
C18 C17 H17 120.5
C16 C17 H17 120.5
C17 C18 C19 120.7(6)
C17 C18 H18 119.6
C19 C18 H18 119.6
C14 C19 C18 120.9(6)
C14 C19 H19 119.5
C18 C19 H19 119.5
C21 C20 C12 119.2(6)
C21 C20 H20 120.4
C12 C20 H20 120.4
C20 C21 C9 120.4(6)
C20 C21 H21 119.8
C9 C21 H21 119.8
C29 C22 N2 134.2(5)
C29 C22 C23 120.9(5)
N2 C22 C23 104.9(4)
N1 C23 C24 129.9(5)
N1 C23 C22 109.1(4)
C24 C23 C22 121.0(5)
C25 C24 C23 117.7(5)
C25 C24 H24 121.2
C23 C24 H24 121.2
C24 C25 C26 121.5(5)
C24 C25 H25 119.2
C26 C25 H25 119.2
C29 C26 C25 120.3(5)
C29 C26 C27 118.1(5)
C25 C26 C27 121.6(5)
O3 C27 O2 123.6(5)
O3 C27 C26 125.0(5)
O2 C27 C26 111.4(5)
O2 C28 H28A 109.5
O2 C28 H28B 109.5
H28A C28 H28B 109.5
O2 C28 H28C 109.5
H28A C28 H28C 109.5
H28B C28 H28C 109.5
C22 C29 C26 118.6(5)
C22 C29 H29 120.7
C26 C29 H29 120.7
C42 C30 C31 119.3(5)
C42 C30 H30 120.3
C31 C30 H30 120.3
C32 C31 C30 120.4(5)
C32 C31 H31 119.8
C30 C31 H31 119.8
C33 C32 C31 120.5(5)
C33 C32 H32 119.7
C31 C32 H32 119.7
C32 C33 C43 119.1(5)
C32 C33 C34 118.1(5)
C43 C33 C34 122.8(5)
O4 C34 C35 121.5(5)
O4 C34 C33 118.9(5)
C35 C34 C33 119.7(5)
C52 C35 N4 103.0(4)
C52 C35 C34 134.6(5)
N4 C35 C34 122.4(4)
N6 C36 N5 134.8(5)
N6 C36 N4 114.8(5)
N5 C36 N4 110.4(4)
C38 C37 N5 110.3(6)
C38 C37 H37A 109.6
N5 C37 H37A 109.6
C38 C37 H37B 109.6
N5 C37 H37B 109.6
H37A C37 H37B 108.1
C37 C38 C39 107.1(6)
C37 C38 H38A 110.3
C39 C38 H38A 110.3
C37 C38 H38B 110.3
C39 C38 H38B 110.3
H38A C38 H38B 108.5
C40 C39 C38 114.0(6)
C40 C39 H39A 108.8
C38 C39 H39A 108.8
C40 C39 H39B 108.8
C38 C39 H39B 108.8
H39A C39 H39B 107.7
C41 C40 C39 111.6(6)
C41 C40 H40A 109.3
C39 C40 H40A 109.3
C41 C40 H40B 109.3
C39 C40 H40B 109.3
H40A C40 H40B 108.0
C40 C41 H41A 109.5
C40 C41 H41B 109.5
H41A C41 H41B 109.5
C40 C41 H41C 109.5
H41A C41 H41C 109.5
H41B C41 H41C 109.5
C43 C42 C30 120.1(5)
C43 C42 H42 120.0
C30 C42 H42 120.0
C42 C43 C33 120.5(5)
C42 C43 H43 119.7
C33 C43 H43 119.7
C45 C44 C51 120.8(5)
C45 C44 N4 133.4(5)
C51 C44 N4 105.8(4)
C44 C45 C46 117.4(5)
C44 C45 H45 121.3
C46 C45 H45 121.3
C45 C46 C49 121.3(5)
C45 C46 C47 118.2(5)
C49 C46 C47 120.4(5)
O6 C47 O5 123.0(5)
O6 C47 C46 124.7(5)
O5 C47 C46 112.3(5)
O5 C48 H48A 109.5
O5 C48 H48B 109.5
H48A C48 H48B 109.5
O5 C48 H48C 109.5
H48A C48 H48C 109.5
H48B C48 H48C 109.5
C50 C49 C46 121.3(5)
C50 C49 H49 119.4
C46 C49 H49 119.4
C49 C50 C51 117.0(5)
C49 C50 H50 121.5
C51 C50 H50 121.5
N5 C51 C50 129.1(5)
N5 C51 C44 108.6(5)
C50 C51 C44 122.3(5)
N6 C52 C35 113.1(5)
N6 C52 C53 118.1(4)
C35 C52 C53 128.6(5)
C58 C53 C54 118.8(5)
C58 C53 C52 120.9(5)
C54 C53 C52 120.3(5)
C55 C54 C53 120.1(5)
C55 C54 H54 119.9
C53 C54 H54 119.9
C54 C55 C56 120.7(5)
C54 C55 H55 119.6
C56 C55 H55 119.6
C55 C56 C57 119.3(5)
C55 C56 H56 120.3
C57 C56 H56 120.3
C58 C57 C56 119.9(5)
C58 C57 H57 120.0
C56 C57 H57 120.0
C57 C58 C53 121.1(5)
C57 C58 H58 119.5
C53 C58 H58 119.5
C60 C59 C71 119.5(6)
C60 C59 H59 120.3
C71 C59 H59 120.3
C61 C60 C59 120.2(6)
C61 C60 H60 119.9
C59 C60 H60 119.9
C60 C61 C62 120.8(6)
C60 C61 H61 119.6
C62 C61 H61 119.6
C61 C62 C72 119.2(5)
C61 C62 C63 118.2(5)
C72 C62 C63 122.2(5)
O7 C63 C64 120.1(5)
O7 C63 C62 119.3(5)
C64 C63 C62 120.5(5)
C81 C64 N7 103.2(4)
C81 C64 C63 136.9(5)
N7 C64 C63 119.9(5)
N9 C65 N7 114.7(5)
N9 C65 N8 135.2(5)
N7 C65 N8 110.1(4)
N8 C66 C67 112.8(4)
N8 C66 H66A 109.0
C67 C66 H66A 109.0
N8 C66 H66B 109.0
C67 C66 H66B 109.0
H66A C66 H66B 107.8
C68 C67 C66 112.9(4)
C68 C67 H67A 109.0
C66 C67 H67A 109.0
C68 C67 H67B 109.0
C66 C67 H67B 109.0
H67A C67 H67B 107.8
C67 C68 C69 111.1(6)
C67 C68 H68A 109.4
C69 C68 H68A 109.4
C67 C68 H68B 109.4
C69 C68 H68B 109.4
H68A C68 H68B 108.0
C68 C69 C70 112.7(8)
C68 C69 H69A 109.0
C70 C69 H69A 109.0
C68 C69 H69B 109.0
C70 C69 H69B 109.0
H69A C69 H69B 107.8
C69 C70 H70A 109.5
C69 C70 H70B 109.5
H70A C70 H70B 109.5
C69 C70 H70C 109.5
H70A C70 H70C 109.5
H70B C70 H70C 109.5
C72 C71 C59 120.7(6)
C72 C71 H71 119.7
C59 C71 H71 119.7
C71 C72 C62 119.6(5)
C71 C72 H72 120.2
C62 C72 H72 120.2
N8 C73 C80 129.6(5)
N8 C73 C74 109.7(4)
C80 C73 C74 120.7(5)
C75 C74 C73 122.0(5)
C75 C74 N7 133.6(5)
C73 C74 N7 104.4(4)
C74 C75 C76 117.8(5)
C74 C75 H75 121.1
C76 C75 H75 121.1
C75 C76 C79 119.4(5)
C75 C76 C77 117.6(5)
C79 C76 C77 123.0(5)
O9 C77 O8 123.8(5)
O9 C77 C76 125.4(5)
O8 C77 C76 110.8(5)
O8 C78 H78A 109.5
O8 C78 H78B 109.5
H78A C78 H78B 109.5
O8 C78 H78C 109.5
H78A C78 H78C 109.5
H78B C78 H78C 109.5
C80 C79 C76 123.5(5)
C80 C79 H79 118.2
C76 C79 H79 118.2
C79 C80 C73 116.5(5)
C79 C80 H80 121.7
C73 C80 H80 121.7
N9 C81 C64 112.8(5)
N9 C81 C82 117.7(5)
C64 C81 C82 129.1(5)
C87 C82 C83 119.0(5)
C87 C82 C81 121.5(5)
C83 C82 C81 119.4(5)
C84 C83 C82 120.5(5)
C84 C83 H83 119.7
C82 C83 H83 119.7
C83 C84 C85 120.2(5)
C83 C84 H84 119.9
C85 C84 H84 119.9
C84 C85 C86 120.1(5)
C84 C85 H85 120.0
C86 C85 H85 120.0
C87 C86 C85 119.9(5)
C87 C86 H86 120.0
C85 C86 H86 120.0
C86 C87 C82 120.3(5)
C86 C87 H87 119.9
C82 C87 H87 119.9
C89 C88 H88A 109.5
C89 C88 H88B 109.5
H88A C88 H88B 109.5
C89 C88 H88C 109.5
H88A C88 H88C 109.5
H88B C88 H88C 109.5
C88 C89 C90 117.0(6)
C88 C89 H89A 108.1
C90 C89 H89A 108.1
C88 C89 H89B 108.1
C90 C89 H89B 108.1
H89A C89 H89B 107.3
C91 C90 C89 113.5(5)
C91 C90 H90A 108.9
C89 C90 H90A 108.9
C91 C90 H90B 108.9
C89 C90 H90B 108.9
H90A C90 H90B 107.7
C90 C91 C92 111.6(4)
C90 C91 H91A 109.3
C92 C91 H91A 109.3
C90 C91 H91B 109.3
C92 C91 H91B 109.3
H91A C91 H91B 108.0
N10 C92 C91 112.7(4)
N10 C92 H92A 109.1
C91 C92 H92A 109.1
N10 C92 H92B 109.1
C91 C92 H92B 109.1
H92A C92 H92B 107.8
N12 C93 N10 135.6(5)
N12 C93 N11 114.5(5)
N10 C93 N11 109.9(4)
C100 C94 N11 103.5(4)
C100 C94 C95 136.0(5)
N11 C94 C95 120.5(5)
O12 C95 C94 121.7(5)
O12 C95 C96 119.2(5)
C94 C95 C96 119.0(5)
C97 C96 C109 119.7(5)
C97 C96 C95 118.0(5)
C109 C96 C95 122.1(5)
C98 C97 C96 119.7(6)
C98 C97 H97 120.1
C96 C97 H97 120.1
C99 C98 C97 119.5(6)
C99 C98 H98 120.3
C97 C98 H98 120.3
C110 C99 C98 120.7(6)
C110 C99 H99 119.7
C98 C99 H99 119.7
N12 C100 C94 112.4(5)
N12 C100 C111 117.2(5)
C94 C100 C111 130.3(5)
C102 C101 C108 120.8(5)
C102 C101 N11 134.3(5)
C108 C101 N11 104.9(4)
C101 C102 C103 117.0(5)
C101 C102 H102 121.5
C103 C102 H102 121.5
C102 C103 C106 121.1(5)
C102 C103 C104 117.7(5)
C106 C103 C104 121.2(5)
O10 C104 O11 122.5(5)
O10 C104 C103 126.2(5)
O11 C104 C103 111.3(5)
O11 C105 H10A 109.5
O11 C105 H10B 109.5
H10A C105 H10B 109.5
O11 C105 H10C 109.5
H10A C105 H10C 109.5
H10B C105 H10C 109.5
C107 C106 C103 121.7(5)
C107 C106 H106 119.1
C103 C106 H106 119.1
C106 C107 C108 117.0(5)
C106 C107 H107 121.5
C108 C107 H107 121.5
C107 C108 C101 122.5(5)
C107 C108 N10 128.0(5)
C101 C108 N10 109.6(5)
C110 C109 C96 119.7(6)
C110 C109 H109 120.2
C96 C109 H109 120.2
C99 C110 C109 120.7(6)
C99 C110 H110 119.6
C109 C110 H110 119.6
C112 C111 C116 119.1(5)
C112 C111 C100 118.9(5)
C116 C111 C100 121.7(5)
C113 C112 C111 120.7(5)
C113 C112 H112 119.7
C111 C112 H112 119.7
C114 C113 C112 119.9(6)
C114 C113 H113 120.1
C112 C113 H113 120.1
C115 C114 C113 119.6(6)
C115 C114 H114 120.2
C113 C114 H114 120.2
C114 C115 C116 121.1(5)
C114 C115 H115 119.4
C116 C115 H115 119.4
C115 C116 C111 119.5(5)
C115 C116 H116 120.2
C111 C116 H116 120.2

loop_
_geom_bond_atom_site_label_1
_geom_bond_atom_site_label_2
_geom_bond_distance
O1 C8 1.240(6)
O2 C27 1.357(6)
O2 C28 1.447(6)
O3 C27 1.203(6)
O4 C34 1.232(6)
O5 C47 1.348(6)
O5 C48 1.441(6)
O6 C47 1.223(6)
O7 C63 1.233(6)
O8 C77 1.348(6)
O8 C78 1.443(6)
O9 C77 1.208(6)
O10 C104 1.199(6)
O11 C104 1.365(6)
O11 C105 1.435(6)
O12 C95 1.233(6)
N1 C6 1.367(6)
N1 C23 1.388(6)
N1 C5 1.462(6)
N2 C6 1.366(6)
N2 C22 1.415(6)
N2 C7 1.417(6)
N3 C6 1.317(6)
N3 C13 1.379(6)
N4 C36 1.363(6)
N4 C35 1.411(6)
N4 C44 1.412(6)
N5 C36 1.362(6)
N5 C51 1.388(6)
N5 C37 1.508(8)
N6 C36 1.331(6)
N6 C52 1.385(6)
N7 C65 1.360(6)
N7 C64 1.414(6)
N7 C74 1.425(6)
N8 C65 1.381(7)
N8 C73 1.391(6)
N8 C66 1.454(6)
N9 C65 1.328(7)
N9 C81 1.383(7)
N10 C93 1.359(6)
N10 C108 1.405(6)
N10 C92 1.449(6)
N11 C93 1.374(6)
N11 C101 1.412(6)
N11 C94 1.425(6)
N12 C93 1.329(6)
N12 C100 1.359(6)
C1 C2 1.519(8)
C1 H1A 0.9800
C1 H1B 0.9800
C1 H1C 0.9800
C2 C3 1.513(8)
C2 H2A 0.9900
C2 H2B 0.9900
C3 C4 1.528(7)
C3 H3A 0.9900
C3 H3B 0.9900
C4 C5 1.527(7)
C4 H4A 0.9900
C4 H4B 0.9900
C5 H5A 0.9900
C5 H5B 0.9900
C7 C13 1.410(7)
C7 C8 1.449(7)
C8 C9 1.511(7)
C9 C10 1.390(8)
C9 C21 1.402(8)
C10 C11 1.383(8)
C10 H10 0.9500
C11 C12 1.369(9)
C11 H11 0.9500
C12 C20 1.390(9)
C12 H12 0.9500
C13 C14 1.466(7)
C14 C19 1.381(7)
C14 C15 1.389(7)
C15 C16 1.390(8)
C15 H15 0.9500
C16 C17 1.385(9)
C16 H16 0.9500
C17 C18 1.383(8)
C17 H17 0.9500
C18 C19 1.383(8)
C18 H18 0.9500
C19 H19 0.9500
C20 C21 1.383(8)
C20 H20 0.9500
C21 H21 0.9500
C22 C29 1.370(7)
C22 C23 1.419(7)
C23 C24 1.388(7)
C24 C25 1.382(7)
C24 H24 0.9500
C25 C26 1.413(7)
C25 H25 0.9500
C26 C29 1.392(7)
C26 C27 1.487(7)
C28 H28A 0.9800
C28 H28B 0.9800
C28 H28C 0.9800
C29 H29 0.9500
C30 C42 1.387(8)
C30 C31 1.393(8)
C30 H30 0.9500
C31 C32 1.384(7)
C31 H31 0.9500
C32 C33 1.380(7)
C32 H32 0.9500
C33 C43 1.398(7)
C33 C34 1.507(7)
C34 C35 1.432(7)
C35 C52 1.406(7)
C37 C38 1.455(9)
C37 H37A 0.9900
C37 H37B 0.9900
C38 C39 1.588(9)
C38 H38A 0.9900
C38 H38B 0.9900
C39 C40 1.511(9)
C39 H39A 0.9900
C39 H39B 0.9900
C40 C41 1.509(8)
C40 H40A 0.9900
C40 H40B 0.9900
C41 H41A 0.9800
C41 H41B 0.9800
C41 H41C 0.9800
C42 C43 1.386(8)
C42 H42 0.9500
C43 H43 0.9500
C44 C45 1.383(7)
C44 C51 1.412(7)
C45 C46 1.412(7)
C45 H45 0.9500
C46 C49 1.413(7)
C46 C47 1.486(7)
C48 H48A 0.9800
C48 H48B 0.9800
C48 H48C 0.9800
C49 C50 1.389(7)
C49 H49 0.9500
C50 C51 1.398(7)
C50 H50 0.9500
C52 C53 1.482(7)
C53 C58 1.389(7)
C53 C54 1.403(7)
C54 C55 1.387(8)
C54 H54 0.9500
C55 C56 1.387(8)
C55 H55 0.9500
C56 C57 1.399(8)
C56 H56 0.9500
C57 C58 1.385(7)
C57 H57 0.9500
C58 H58 0.9500
C59 C60 1.382(9)
C59 C71 1.388(8)
C59 H59 0.9500
C60 C61 1.373(8)
C60 H60 0.9500
C61 C62 1.382(7)
C61 H61 0.9500
C62 C72 1.403(7)
C62 C63 1.496(7)
C63 C64 1.463(7)
C64 C81 1.402(7)
C66 C67 1.525(7)
C66 H66A 0.9900
C66 H66B 0.9900
C67 C68 1.518(8)
C67 H67A 0.9900
C67 H67B 0.9900
C68 C69 1.523(11)
C68 H68A 0.9900
C68 H68B 0.9900
C69 C70 1.546(12)
C69 H69A 0.9900
C69 H69B 0.9900
C70 H70A 0.9800
C70 H70B 0.9800
C70 H70C 0.9800
C71 C72 1.375(7)
C71 H71 0.9500
C72 H72 0.9500
C73 C80 1.399(7)
C73 C74 1.424(7)
C74 C75 1.369(7)
C75 C76 1.409(7)
C75 H75 0.9500
C76 C79 1.412(7)
C76 C77 1.483(7)
C78 H78A 0.9800
C78 H78B 0.9800
C78 H78C 0.9800
C79 C80 1.376(7)
C79 H79 0.9500
C80 H80 0.9500
C81 C82 1.486(7)
C82 C87 1.396(7)
C82 C83 1.409(7)
C83 C84 1.381(8)
C83 H83 0.9500
C84 C85 1.383(8)
C84 H84 0.9500
C85 C86 1.399(8)
C85 H85 0.9500
C86 C87 1.391(7)
C86 H86 0.9500
C87 H87 0.9500
C88 C89 1.441(10)
C88 H88A 0.9800
C88 H88B 0.9800
C88 H88C 0.9800
C89 C90 1.534(8)
C89 H89A 0.9900
C89 H89B 0.9900
C90 C91 1.521(8)
C90 H90A 0.9900
C90 H90B 0.9900
C91 C92 1.530(7)
C91 H91A 0.9900
C91 H91B 0.9900
C92 H92A 0.9900
C92 H92B 0.9900
C94 C100 1.419(7)
C94 C95 1.452(7)
C95 C96 1.516(7)
C96 C97 1.400(8)
C96 C109 1.402(8)
C97 C98 1.396(8)
C97 H97 0.9500
C98 C99 1.395(9)
C98 H98 0.9500
C99 C110 1.370(9)
C99 H99 0.9500
C100 C111 1.491(7)
C101 C102 1.392(7)
C101 C108 1.404(7)
C102 C103 1.396(7)
C102 H102 0.9500
C103 C106 1.413(7)
C103 C104 1.490(7)
C105 H10A 0.9800
C105 H10B 0.9800
C105 H10C 0.9800
C106 C107 1.377(7)
C106 H106 0.9500
C107 C108 1.379(7)
C107 H107 0.9500
C109 C110 1.382(8)
C109 H109 0.9500
C110 H110 0.9500
C111 C112 1.395(7)
C111 C116 1.402(7)
C112 C113 1.393(8)
C112 H112 0.9500
C113 C114 1.389(8)
C113 H113 0.9500
C114 C115 1.380(8)
C114 H114 0.9500
C115 C116 1.391(8)
C115 H115 0.9500
C116 H116 0.9500
